data_2104483
loop_
_publ_author_name
'Marsh, Richard E.'

_publ_section_title
;
 Space groups <i>P</i>1 and <i>Cc</i>: how are they doing?
;
_journal_coeditor_code BK5088
_journal_issue 6
_journal_name_full 'Acta Crystallographica Section B'
_journal_page_first 782
_journal_page_last 783
_journal_paper_doi 10.1107/S0108768109046448
_journal_volume 65
_journal_year 2009
_chemical_formula_moiety 'C42 H40 N2 O2'
_chemical_formula_sum 'C42 H40 N2 O2'
_chemical_formula_weight 604.76
_chemical_name_systematic
;
2,2'-bis(5-t-butyl-2-hydroxybenzylidinamino)-1,1'-binaphthyl
;
_space_group_IT_number 15
_symmetry_cell_setting monoclinic
_symmetry_space_group_name_Hall '-C 2yc'
_symmetry_space_group_name_H-M 'C 1 2/c 1'
_cell_angle_alpha 90.00
_cell_angle_beta 120.187(2)
_cell_angle_gamma 90.00
_cell_formula_units_Z 4
_cell_length_a 22.365(2)
_cell_length_b 14.6279(16)
_cell_length_c 12.1375(13)
_cell_measurement_temperature 293(2)
_cell_volume 3432.3(6)
_diffrn_ambient_temperature 293(2)
_diffrn_radiation_type MoK\a
_diffrn_radiation_wavelength 0.71073
_exptl_crystal_colour colourless
_exptl_crystal_density_diffrn 1.170
_exptl_crystal_F_000 1288
_cod_data_source_file bk5088.cif
_cod_data_source_block EBUXUV
_cod_depositor_comments
;
The following automatic conversions were performed:
'_symmetry_cell_setting' value 'Monoclinic' changed to 'monoclinic'
according to '/home/saulius/struct/CIF-dictionaries/cif_core.dic'
dictionary named 'cif_core.dic' version 2.4.1 from 2010-06-29.

Automatic conversion script
Id: cif_fix_enum 1527 2010-12-29 10:47:43Z saulius 

The following automatic conversions were performed:

'_symmetry_cell_setting' value 'Monoclinic' changed to 'monoclinic'
according to /home/saulius/struct/CIF-dictionaries/cif_core.dic
dictionary named 'cif_core.dic' version 2.4.1 from 2010-06-29.

Automatic conversion script
Id: cif_fix_values 1715 2011-07-08 13:25:40Z adriana 
;
_cod_original_sg_symbol_H-M C2/c
_cod_database_code 2104483

loop_
_symmetry_equiv_pos_as_xyz
'x, y, z'
'-x, y, 1/2-z'
'-x, -y, -z'
'x, -y, z+1/2'
'x+1/2, y+1/2, z'
'1/2-x, 1/2+y, 1/2-z'
'1/2-x, 1/2-y, -z'
'x+1/2, -y+1/2, z+1/2'

loop_
_atom_site_label
_atom_site_type_symbol
_atom_site_fract_x
_atom_site_fract_y
_atom_site_fract_z
_atom_site_occupancy
O1 O 0.1309 0.5437 0.3192 1
N1 N 0.0836 0.4376 0.4238 1
C1 C 0.0270 0.3852 0.4108 1
C2 C 0.0070 0.3868 0.5042 1
H1 H 0.0345 0.4167 0.5812 1
C3 C -0.0522 0.3449 0.4816 1
H2 H -0.0655 0.3478 0.5429 1
C4 C -0.0943 0.2970 0.3665 1
C5 C -0.1579 0.2578 0.3390 1
H3 H -0.1732 0.2638 0.3968 1
C6 C -0.1973 0.2118 0.2276 1
H4 H -0.2394 0.1871 0.2102 1
C7 C -0.1744 0.2012 0.1396 1
H5 H -0.2010 0.1684 0.0648 1
C8 C -0.1131 0.2394 0.1639 1
H6 H -0.0984 0.2317 0.1054 1
C9 C -0.0718 0.2908 0.2762 1
C10 C -0.0110 0.3374 0.2987 1
C11 C 0.1366 0.4550 0.5323 1
H7 H 0.1398 0.4301 0.6055 1
C12 C 0.1918 0.5128 0.5430 1
C13 C 0.1866 0.5548 0.4368 1
C14 C 0.2402 0.6118 0.4516 1
H8 H 0.2368 0.6428 0.3817 1
C15 C 0.2988 0.6220 0.5704 1
H9 H 0.3344 0.6590 0.5780 1
C16 C 0.3062 0.5793 0.6782 1
C17 C 0.2510 0.5262 0.6616 1
H10 H 0.2536 0.4981 0.7324 1
C18 C 0.3738 0.5907 0.8062 1
C19 C 0.4312 0.5446 0.7975 1
H11 H 0.4203 0.4826 0.7766 1
H12 H 0.4732 0.5486 0.8765 1
H13 H 0.4368 0.5732 0.7340 1
C20 C 0.3905 0.6900 0.8371 1
H14 H 0.4341 0.6954 0.9146 1
H15 H 0.3551 0.7183 0.8475 1
H16 H 0.3930 0.7194 0.7690 1
C21 C 0.3694 0.5476 0.9152 1
H17 H 0.3602 0.4839 0.8996 1
H18 H 0.3330 0.5761 0.9219 1
H19 H 0.4124 0.5559 0.9930 1
H20 H 0.097 0.503 0.327 1

loop_
_geom_angle_atom_site_label_1
_geom_angle_atom_site_label_2
_geom_angle_atom_site_label_3
_geom_angle
_geom_angle_site_symmetry_1
_geom_angle_site_symmetry_2
_geom_angle_site_symmetry_3
_geom_angle_publ_flag
C13 O1 H20 108.00 . . . no
C1 N1 C11 122.36 . . . yes
N1 C1 C10 117.16 . . . yes
C2 C1 C10 120.91 . . . no
N1 C1 C2 121.77 . . . yes
C1 C2 C3 120.07 . . . no
C2 C3 C4 121.35 . . . no
C3 C4 C5 121.74 . . . no
C5 C4 C9 119.89 . . . no
C3 C4 C9 118.35 . . . no
C4 C5 C6 120.51 . . . no
C5 C6 C7 120.47 . . . no
C6 C7 C8 119.96 . . . no
C7 C8 C9 121.44 . . . no
C4 C9 C10 119.85 . . . no
C8 C9 C10 122.52 . . . no
C4 C9 C8 117.61 . . . no
C1 C10 C10 119.80 . . 2_555 no
C9 C10 C10 120.89 . . 2_555 no
C1 C10 C9 119.28 . . . no
N1 C11 C12 121.06 . . . yes
C11 C12 C17 119.92 . . . no
C13 C12 C17 119.47 . . . no
C11 C12 C13 120.61 . . . no
O1 C13 C14 118.91 . . . yes
C12 C13 C14 118.85 . . . no
O1 C13 C12 122.23 . . . yes
C13 C14 C15 120.01 . . . no
C14 C15 C16 122.47 . . . no
C15 C16 C18 119.74 . . . no
C17 C16 C18 124.02 . . . no
C15 C16 C17 116.23 . . . no
C12 C17 C16 122.88 . . . no
C16 C18 C20 110.63 . . . no
C16 C18 C21 112.03 . . . no
C16 C18 C19 108.76 . . . no
C19 C18 C21 107.97 . . . no
C20 C18 C21 107.61 . . . no
C19 C18 C20 109.80 . . . no

loop_
_geom_bond_atom_site_label_1
_geom_bond_atom_site_label_2
_geom_bond_distance
_geom_bond_site_symmetry_1
_geom_bond_site_symmetry_2
_geom_bond_publ_flag
O1 C13 1.3518 . . yes
O1 H20 1.0100 . . no
N1 C11 1.2784 . . yes
N1 C1 1.4191 . . yes
C1 C2 1.4127 . . no
C1 C10 1.3783 . . no
C2 C3 1.3560 . . no
C3 C4 1.4165 . . no
C4 C5 1.4093 . . no
C4 C9 1.4203 . . no
C5 C6 1.3636 . . no
C6 C7 1.4062 . . no
C7 C8 1.3683 . . no
C8 C9 1.4178 . . no
C9 C10 1.4194 . . no
C10 C10 1.4915 . 2_555 no
C11 C12 1.4473 . . no
C12 C17 1.3953 . . no
C12 C13 1.3790 . . no
C13 C14 1.3957 . . no
C14 C15 1.3851 . . no
C15 C16 1.3827 . . no
C16 C17 1.3849 . . no
C16 C18 1.5379 . . no
C18 C20 1.4997 . . no
C18 C21 1.5127 . . no
C18 C19 1.5001 . . no
C2 H1 0.9300 . . no
C3 H2 0.9300 . . no
C5 H3 0.9300 . . no
C6 H4 0.9300 . . no
C7 H5 0.9300 . . no
C8 H6 0.9300 . . no
C11 H7 0.9300 . . no
C14 H8 0.9300 . . no
C15 H9 0.9300 . . no
C17 H10 0.9300 . . no
C19 H11 0.9400 . . no
C19 H12 0.9500 . . no
C19 H13 0.9400 . . no
C20 H14 0.9600 . . no
C20 H15 0.9600 . . no
C20 H16 0.9600 . . no
C21 H17 0.9500 . . no
C21 H18 0.9500 . . no
C21 H19 0.9600 . . no
